data_4118512
loop_
_publ_author_name
'Anike N\"order'
'Sarah A. Warren'
'Eberhardt Herdtweck'
'Stefan M. Huber'
'Thorsten Bach'

_publ_contact_author_address
;
       Department Chemie,
       Lehrstuhl f\"ur Anorganische Chemie,
       Technische Universit\"at M\"unchen,
       Lichtenbergstrasse 4,
       D-85747 Garching bei M\"unchen,
       Germany.
;
_publ_contact_author_email eberhardt.herdtweck@ch.tum.de
_publ_contact_author_fax '+49(0)89 289 13473'
_publ_contact_author_name
;
       Dr. Eberhardt Herdtweck
;
_publ_contact_author_phone '+49(0)89 289 13143'
_publ_section_title
;
 Diastereotopos-Differentiation in the Rh-Catalyzed Amination of Benzylic
 Methylene Groups in the \a-Position to a Stereogenic Center
;
_journal_name_full 'Journal of the American Chemical Society'
_journal_page_first 13524
_journal_page_last 13531
_journal_paper_doi 10.1021/ja3066682
_journal_volume 134
_journal_year 2012
_chemical_formula_moiety 'C15 H18 Cl3 N O6 S'
_chemical_formula_sum 'C15 H18 Cl3 N O6 S'
_chemical_formula_weight 446.72
_chemical_name_systematic ?
_space_group_IT_number 2
_symmetry_cell_setting triclinic
_symmetry_Int_Tables_number 2
_symmetry_space_group_name_Hall '-P 1'
_symmetry_space_group_name_H-M 'P -1'
_atom_sites_solution_hydrogens difmap
_atom_sites_solution_primary direct
_atom_sites_solution_secondary difmap
_audit_creation_date 28-Jan-11
_audit_creation_method 'PLATON <TABLE ACC> option'
_audit_update_record
;
   28-Jan-11  Updated by the Author E.H.
              Text writing by E.H.
              Checkcif    OK
   22-Feb-12  Updated by the Author E.H.
;
_cell_angle_alpha 88.5906(14)
_cell_angle_beta 78.7501(11)
_cell_angle_gamma 80.8585(12)
_cell_formula_units_Z 2
_cell_length_a 6.0092(2)
_cell_length_b 10.8340(3)
_cell_length_c 14.5195(4)
_cell_measurement_reflns_used 9984
_cell_measurement_temperature 173(1)
_cell_measurement_theta_max 25.44
_cell_measurement_theta_min 1.43
_cell_volume 915.31(5)
_computing_cell_refinement 'SAINT (Bruker, 2008b)'
_computing_data_collection 'APEX II Control Software (Bruker, 2008a)'
_computing_data_reduction 'SAINT (Bruker, 2008b)'
_computing_molecular_graphics 'PLATON (Spek, 2010)'
_computing_publication_material 'PLATON (Spek, 2010)'
_computing_structure_refinement 'SHELXL97 (Sheldrick, 1998)'
_computing_structure_solution 'SIR92 (Altomare, 1994)'
_diffrn_ambient_temperature 173(1)
_diffrn_detector ' CCD plate '
_diffrn_detector_area_resol_mean 16
_diffrn_measured_fraction_theta_full 0.998
_diffrn_measured_fraction_theta_max 0.998
_diffrn_measurement_device ' \k-geometry diffractometer '
_diffrn_measurement_device_type ' Bruker APEX-II CCD '
_diffrn_measurement_method ' phi- and omega-rotation '
_diffrn_radiation_monochromator graphite
_diffrn_radiation_source 'fine-focus sealed tube'
_diffrn_radiation_type 'Mo K\a'
_diffrn_radiation_wavelength 0.71073
_diffrn_reflns_av_R_equivalents 0.0179
_diffrn_reflns_av_sigmaI/netI 0.0119
_diffrn_reflns_limit_h_max 7
_diffrn_reflns_limit_h_min -7
_diffrn_reflns_limit_k_max 13
_diffrn_reflns_limit_k_min -13
_diffrn_reflns_limit_l_max 17
_diffrn_reflns_limit_l_min -17
_diffrn_reflns_number 19364
_diffrn_reflns_theta_full 25.44
_diffrn_reflns_theta_max 25.44
_diffrn_reflns_theta_min 1.43
_diffrn_standards_decay_% 0
_exptl_absorpt_coefficient_mu 0.648
_exptl_absorpt_correction_T_max 0.7452
_exptl_absorpt_correction_T_min 0.6740
_exptl_absorpt_correction_type multi-scan
_exptl_absorpt_process_details 'SADABS, Bruker, 2008b'
_exptl_crystal_colour colorless
_exptl_crystal_density_diffrn 1.621
_exptl_crystal_density_meas ?
_exptl_crystal_density_method none
_exptl_crystal_description needle
_exptl_crystal_F_000 460
_exptl_crystal_size_max 0.61
_exptl_crystal_size_mid 0.25
_exptl_crystal_size_min 0.25
_refine_diff_density_max 0.544
_refine_diff_density_min -0.453
_refine_diff_density_rms 0.049
_refine_ls_extinction_method none
_refine_ls_goodness_of_fit_ref 1.020
_refine_ls_hydrogen_treatment refall
_refine_ls_matrix_type full
_refine_ls_number_parameters 307
_refine_ls_number_reflns 3377
_refine_ls_number_restraints 0
_refine_ls_restrained_S_all 1.020
_refine_ls_R_factor_all 0.0305
_refine_ls_R_factor_gt 0.0268
_refine_ls_shift/su_max 0.000
_refine_ls_shift/su_mean 0.000
_refine_ls_structure_factor_coef Fsqd
_refine_ls_weighting_details 'w=1/[\s^2^(Fo^2^)+(0.0359P)^2^+0.6953P] where P=(Fo^2^+2Fc^2^)/3'
_refine_ls_weighting_scheme sigma
_refine_ls_wR_factor_gt 0.0686
_refine_ls_wR_factor_ref 0.0725
_reflns_number_gt 3060
_reflns_number_total 3377
_reflns_threshold_expression I>2\s(I)
_cod_data_source_file ja3066682_si_004.cif
_cod_data_source_block Compound_trans_12c
_cod_depositor_comments
;
The following automatic conversions were performed:

'_exptl_crystal_density_meas' value 'none' was changed to '?' - the
value is perceived as not measured.

Automatic conversion script
Id: cif_fix_values 3008 2015-01-20 13:52:24Z robertas 
;
_cod_original_cell_volume 915.32(5)
_cod_database_code 4118512

loop_
_symmetry_equiv_pos_site_id
_symmetry_equiv_pos_as_xyz
1 x,y,z
2 -x,-y,-z

loop_
_atom_site_aniso_label
_atom_site_aniso_U_11
_atom_site_aniso_U_22
_atom_site_aniso_U_33
_atom_site_aniso_U_23
_atom_site_aniso_U_13
_atom_site_aniso_U_12
Cl1 0.0205(2) 0.0711(4) 0.0409(3) -0.0144(2) -0.0082(2) 0.0005(2)
Cl2 0.0398(3) 0.0416(3) 0.0219(2) -0.0055(2) -0.0063(2) -0.0023(2)
Cl3 0.0429(3) 0.0303(2) 0.0310(2) 0.0077(2) -0.0029(2) -0.0126(2)
S1 0.0251(2) 0.0207(2) 0.0202(2) 0.0054(2) -0.0021(2) 0.0005(2)
O1 0.0253(6) 0.0344(7) 0.0200(6) -0.0017(5) -0.0002(5) -0.0062(5)
O2 0.0491(8) 0.0186(6) 0.0333(7) 0.0044(5) -0.0005(6) -0.0029(6)
O3 0.0292(7) 0.0460(8) 0.0275(7) 0.0095(6) -0.0088(5) 0.0036(6)
O4 0.0233(6) 0.0325(7) 0.0266(6) 0.0054(5) 0.0041(5) 0.0024(5)
O5 0.0207(6) 0.0228(6) 0.0346(7) -0.0035(5) 0.0009(5) -0.0025(5)
O6 0.0208(6) 0.0303(7) 0.0404(7) -0.0046(5) 0.0011(5) -0.0084(5)
N1 0.0215(7) 0.0186(7) 0.0202(7) 0.0037(5) -0.0049(5) -0.0061(6)
C1 0.0208(8) 0.0178(8) 0.0190(8) 0.0011(6) -0.0044(6) -0.0041(6)
C2 0.0207(8) 0.0199(8) 0.0168(7) -0.0005(6) -0.0049(6) -0.0052(6)
C3 0.0225(8) 0.0192(8) 0.0195(8) 0.0013(6) -0.0053(6) -0.0022(6)
C4 0.0198(8) 0.0253(8) 0.0198(8) -0.0020(6) -0.0033(6) -0.0020(6)
C5 0.0273(9) 0.0299(9) 0.0210(8) 0.0056(7) 0.0002(7) -0.0044(7)
C6 0.0291(9) 0.0258(9) 0.0256(9) 0.0086(7) -0.0016(7) 0.0009(7)
C7 0.0226(8) 0.0225(8) 0.0194(8) 0.0019(6) -0.0033(6) -0.0019(6)
C8 0.0241(9) 0.0234(9) 0.0245(9) 0.0059(7) -0.0012(7) 0.0002(7)
C9 0.0176(7) 0.0227(8) 0.0205(8) 0.0002(6) -0.0049(6) -0.0045(6)
C10 0.0193(8) 0.0230(8) 0.0220(8) 0.0025(6) -0.0034(7) -0.0052(6)
C11 0.0352(10) 0.0278(9) 0.0169(8) 0.0036(7) -0.0031(7) -0.0063(7)
C12 0.0211(8) 0.0333(9) 0.0197(8) 0.0014(7) -0.0042(6) -0.0051(7)
C13 0.0323(11) 0.0461(13) 0.0361(11) 0.0128(10) 0.0118(9) 0.0045(10)
C14 0.0226(8) 0.0231(8) 0.0171(7) 0.0015(6) -0.0044(6) -0.0040(7)
C15 0.0240(9) 0.0278(10) 0.0356(11) -0.0032(8) 0.0021(8) 0.0013(7)

loop_
_atom_site_label
_atom_site_type_symbol
_atom_site_thermal_displace_type
_atom_site_fract_x
_atom_site_fract_y
_atom_site_fract_z
_atom_site_occupancy
_atom_site_U_iso_or_equiv
Cl1 Cl Uani 0.27228(8) 0.28615(6) 0.47043(4) 1.000 0.0445(2)
Cl2 Cl Uani 0.53781(8) 0.31347(5) 0.61246(3) 1.000 0.0348(2)
Cl3 Cl Uani 0.71965(8) 0.35848(4) 0.41788(3) 1.000 0.0347(1)
S1 S Uani 0.88723(7) 0.02922(4) 0.32300(3) 1.000 0.0229(1)
O1 O Uani 0.6569(2) 0.08287(12) 0.39601(8) 1.000 0.0269(4)
O2 O Uani 0.8365(2) -0.08416(11) 0.29106(9) 1.000 0.0350(4)
O3 O Uani 1.0757(2) 0.03059(13) 0.36887(9) 1.000 0.0350(4)
O4 O Uani 1.4601(2) 0.11192(12) -0.08026(9) 1.000 0.0295(4)
O5 O Uani 0.2717(2) 0.51890(11) 0.24652(9) 1.000 0.0269(4)
O6 O Uani 0.1024(2) 0.35059(12) 0.24414(9) 1.000 0.0309(4)
N1 N Uani 0.9115(2) 0.12305(14) 0.23691(9) 1.000 0.0197(4)
C1 C Uani 0.7763(3) 0.12632(15) 0.16150(11) 1.000 0.0190(5)
C2 C Uani 0.9075(3) 0.18740(15) 0.07668(11) 1.000 0.0187(4)
C3 C Uani 1.1215(3) 0.12616(15) 0.03246(11) 1.000 0.0204(5)
C4 C Uani 1.2498(3) 0.17898(16) -0.04388(11) 1.000 0.0218(5)
C5 C Uani 1.1626(3) 0.29341(17) -0.07805(12) 1.000 0.0268(5)
C6 C Uani 0.9486(3) 0.35364(17) -0.03399(12) 1.000 0.0281(5)
C7 C Uani 0.8184(3) 0.30331(15) 0.04337(11) 1.000 0.0218(5)
C8 C Uani 0.5872(3) 0.37453(17) 0.08887(12) 1.000 0.0250(5)
C9 C Uani 0.5133(3) 0.33214(15) 0.19024(11) 1.000 0.0200(4)
C10 C Uani 0.5277(3) 0.19038(15) 0.19111(12) 1.000 0.0214(5)
C11 C Uani 0.6639(3) 0.13042(17) 0.48676(12) 1.000 0.0268(5)
C12 C Uani 0.5515(3) 0.26564(17) 0.49556(12) 1.000 0.0246(5)
C13 C Uani 1.5926(4) 0.1612(2) -0.16116(16) 1.000 0.0421(7)
C14 C Uani 0.2743(3) 0.39780(15) 0.23010(11) 1.000 0.0208(4)
C15 C Uani 0.0496(3) 0.58834(19) 0.28802(15) 1.000 0.0308(6)
H1 H Uiso 0.962(3) 0.183(2) 0.2456(14) 1.000 0.022(5)
H11 H Uiso 0.774(3) 0.0421(18) 0.1470(13) 1.000 0.020(4)
H31 H Uiso 1.182(3) 0.0466(19) 0.0546(14) 1.000 0.027(5)
H51 H Uiso 1.247(4) 0.330(2) -0.1289(16) 1.000 0.035(5)
H61 H Uiso 0.892(4) 0.434(2) -0.0569(15) 1.000 0.037(6)
H81 H Uiso 0.470(4) 0.3612(19) 0.0540(15) 1.000 0.033(5)
H82 H Uiso 0.592(3) 0.463(2) 0.0868(13) 1.000 0.026(5)
H91 H Uiso 0.611(3) 0.3563(17) 0.2278(13) 1.000 0.020(4)
H101 H Uiso 0.444(3) 0.1655(18) 0.1460(14) 1.000 0.026(5)
H102 H Uiso 0.461(3) 0.1614(17) 0.2516(14) 1.000 0.023(5)
H111 H Uiso 0.818(4) 0.1262(19) 0.4964(14) 1.000 0.029(5)
H112 H Uiso 0.577(4) 0.083(2) 0.5339(16) 1.000 0.039(6)
H131 H Uiso 1.514(4) 0.169(2) -0.2134(19) 1.000 0.052(7)
H132 H Uiso 1.732(5) 0.100(3) -0.1744(19) 1.000 0.063(8)
H133 H Uiso 1.623(4) 0.242(3) -0.1493(18) 1.000 0.053(7)
H151 H Uiso -0.071(4) 0.566(2) 0.2566(16) 1.000 0.042(6)
H152 H Uiso 0.063(4) 0.674(2) 0.2804(15) 1.000 0.040(6)
H153 H Uiso 0.016(4) 0.566(2) 0.3523(19) 1.000 0.052(7)

loop_
_atom_type_symbol
_atom_type_description
_atom_type_scat_dispersion_real
_atom_type_scat_dispersion_imag
_atom_type_scat_source
S S 0.1246 0.1234 'International Tables Vol C Tables 4.2.6.8 and 6.1.1.4'
O O 0.0106 0.0060 'International Tables Vol C Tables 4.2.6.8 and 6.1.1.4'
N N 0.0061 0.0033 'International Tables Vol C Tables 4.2.6.8 and 6.1.1.4'
Cl Cl 0.1484 0.1585 'International Tables Vol C Tables 4.2.6.8 and 6.1.1.4'
H H 0.0000 0.0000 'International Tables Vol C Tables 4.2.6.8 and 6.1.1.4'
C C 0.0033 0.0016 'International Tables Vol C Tables 4.2.6.8 and 6.1.1.4'

loop_
_geom_angle_atom_site_label_1
_geom_angle_atom_site_label_2
_geom_angle_atom_site_label_3
_geom_angle
_geom_angle_publ_flag
O1 S1 O2 103.12(7) yes
O1 S1 O3 107.49(7) yes
O1 S1 N1 107.54(7) yes
O2 S1 O3 121.49(8) yes
O2 S1 N1 108.14(8) yes
O3 S1 N1 108.27(8) yes
S1 O1 C11 121.73(11) yes
C4 O4 C13 117.33(15) yes
C14 O5 C15 115.43(14) yes
S1 N1 C1 123.30(11) yes
C1 N1 H1 118.1(15) no
S1 N1 H1 114.9(15) no
C2 C1 C10 112.93(14) no
N1 C1 C2 106.94(14) yes
N1 C1 C10 113.49(13) yes
C1 C2 C7 121.51(15) no
C1 C2 C3 118.75(14) no
C3 C2 C7 119.73(15) no
C2 C3 C4 120.98(15) no
O4 C4 C3 115.92(15) yes
C3 C4 C5 119.84(16) no
O4 C4 C5 124.24(15) yes
C4 C5 C6 118.88(16) no
C5 C6 C7 122.27(17) no
C6 C7 C8 119.63(15) no
C2 C7 C6 118.28(16) no
C2 C7 C8 122.09(15) no
C7 C8 C9 111.40(14) no
C10 C9 C14 112.09(14) no
C8 C9 C14 109.56(14) no
C8 C9 C10 108.86(13) no
C1 C10 C9 110.84(14) no
O1 C11 C12 109.54(14) yes
Cl1 C12 Cl3 108.90(10) yes
Cl1 C12 Cl2 109.69(10) yes
Cl2 C12 C11 107.29(12) yes
Cl3 C12 C11 109.94(12) yes
Cl1 C12 C11 111.85(13) yes
Cl2 C12 Cl3 109.14(10) yes
O6 C14 C9 125.70(15) yes
O5 C14 O6 122.53(16) yes
O5 C14 C9 111.75(15) yes
N1 C1 H11 106.1(11) no
C2 C1 H11 109.3(11) no
C10 C1 H11 107.8(11) no
C2 C3 H31 119.9(12) no
C4 C3 H31 119.1(12) no
C4 C5 H51 120.7(14) no
C6 C5 H51 120.4(14) no
C5 C6 H61 118.2(14) no
C7 C6 H61 119.5(14) no
C7 C8 H81 110.4(13) no
C7 C8 H82 110.0(11) no
C9 C8 H81 108.0(13) no
C9 C8 H82 110.7(11) no
H81 C8 H82 106.2(16) no
C8 C9 H91 109.6(11) no
C10 C9 H91 110.1(11) no
C14 C9 H91 106.7(11) no
C1 C10 H101 106.8(12) no
C1 C10 H102 110.4(11) no
C9 C10 H101 109.6(12) no
C9 C10 H102 111.4(11) no
H101 C10 H102 107.7(16) no
O1 C11 H111 112.0(12) no
O1 C11 H112 108.2(14) no
C12 C11 H111 107.9(12) no
C12 C11 H112 108.3(13) no
H111 C11 H112 110.9(19) no
O4 C13 H131 111.7(15) no
O4 C13 H132 103.4(17) no
O4 C13 H133 111.6(15) no
H131 C13 H132 111(2) no
H131 C13 H133 107(2) no
H132 C13 H133 112(2) no
O5 C15 H151 110.2(13) no
O5 C15 H152 106.4(14) no
O5 C15 H153 108.0(14) no
H151 C15 H152 111.5(19) no
H151 C15 H153 109(2) no
H152 C15 H153 112.0(19) no

loop_
_geom_bond_atom_site_label_1
_geom_bond_atom_site_label_2
_geom_bond_distance
_geom_bond_publ_flag
Cl1 C12 1.7647(19) yes
Cl2 C12 1.7696(18) yes
Cl3 C12 1.7684(18) yes
S1 O1 1.6061(13) yes
S1 O2 1.4209(13) yes
S1 O3 1.4236(13) yes
S1 N1 1.5908(14) yes
O1 C11 1.437(2) yes
O4 C4 1.368(2) yes
O4 C13 1.428(3) yes
O5 C14 1.336(2) yes
O5 C15 1.449(2) yes
O6 C14 1.205(2) yes
N1 C1 1.482(2) yes
N1 H1 0.78(2) no
C1 C10 1.527(3) no
C1 C2 1.524(2) no
C2 C3 1.391(2) no
C2 C7 1.398(2) no
C3 C4 1.388(2) no
C4 C5 1.387(2) no
C5 C6 1.386(3) no
C6 C7 1.391(2) no
C7 C8 1.513(3) no
C8 C9 1.533(2) no
C9 C14 1.508(2) no
C9 C10 1.524(2) no
C11 C12 1.510(3) no
C1 H11 0.944(19) no
C3 H31 0.95(2) no
C5 H51 0.93(2) no
C6 H61 0.96(2) no
C8 H81 0.97(2) no
C8 H82 0.96(2) no
C9 H91 0.944(19) no
C10 H101 0.967(19) no
C10 H102 0.96(2) no
C11 H111 0.96(2) no
C11 H112 0.97(2) no
C13 H131 0.96(3) no
C13 H132 0.97(3) no
C13 H133 0.95(3) no
C15 H151 0.99(2) no
C15 H152 0.95(2) no
C15 H153 0.95(3) no
